data_4116906
loop_
_publ_author_name
'F. Albert Cotton'
'Lee M. Daniels'
'Isabelle Guimet'
'Robert W. Henning'
'Glenn T. Jordan'
'Chun Lin'
'Carlos A. Murillo'
'Arthur J. Schultz'

_publ_section_title
;
 Compounds with Two Metal-Metal Multiple Bonds: New Ways of Making
 Doublets into Cyclic Quartets
;
_journal_name_full 'Journal of the American Chemical Society'
_journal_page_first 12531
_journal_page_last 12538
_journal_paper_doi 10.1021/ja982425f
_journal_volume 120
_journal_year 1998
_chemical_formula_sum 'C60 H52 Cl4 F8 Mo4 N8 O2'
_chemical_formula_weight 1594.66
_space_group_IT_number 2
_symmetry_cell_setting triclinic
_symmetry_space_group_name_Hall '-P 1'
_symmetry_space_group_name_H-M 'P -1'
_atom_sites_solution_hydrogens geom
_atom_sites_solution_primary direct
_atom_sites_solution_secondary difmap
_audit_creation_method SHELXL
_cell_angle_alpha 67.930(10)
_cell_angle_beta 70.12(2)
_cell_angle_gamma 76.15(2)
_cell_formula_units_Z 1
_cell_length_a 10.0030(10)
_cell_length_b 13.027(3)
_cell_length_c 14.099(3)
_cell_measurement_reflns_used 250
_cell_measurement_temperature 213(2)
_cell_measurement_theta_max 20.8
_cell_measurement_theta_min 9.0
_cell_volume 1588.0(6)
_computing_cell_refinement MADNES
_computing_data_collection MADNES
_computing_data_reduction PROCOR
_computing_molecular_graphics 'XP (Siemens, 1990)'
_computing_publication_material 'SHELXL-93 (Sheldrick, 1993)'
_computing_structure_refinement 'SHELXL-93 (Sheldrick, 1993)'
_computing_structure_solution 'SHELXS-86 (Sheldrick, 1990)'
_diffrn_ambient_temperature 213(2)
_diffrn_measurement_device 'Nonius FAST area detector'
_diffrn_measurement_method 'Ellipsoid-mask fitting'
_diffrn_radiation_monochromator graphite
_diffrn_radiation_source 'fine-focus sealed tube'
_diffrn_radiation_type MoK\a
_diffrn_radiation_wavelength 0.71073
_diffrn_reflns_av_R_equivalents 0.0398
_diffrn_reflns_av_sigmaI/netI 0.0370
_diffrn_reflns_limit_h_max 10
_diffrn_reflns_limit_h_min -10
_diffrn_reflns_limit_k_max 13
_diffrn_reflns_limit_k_min -13
_diffrn_reflns_limit_l_max 15
_diffrn_reflns_limit_l_min -15
_diffrn_reflns_number 6373
_diffrn_reflns_theta_max 22.59
_diffrn_reflns_theta_min 2.59
_diffrn_standards_number 'none (area detector data)'
_exptl_absorpt_coefficient_mu 1.012
_exptl_absorpt_correction_T_max 0.904
_exptl_absorpt_correction_T_min 0.650
_exptl_absorpt_correction_type multi-scan
_exptl_crystal_colour 'reddish yellow'
_exptl_crystal_density_diffrn 1.668
_exptl_crystal_description tablet
_exptl_crystal_F_000 792
_exptl_crystal_size_max 0.3
_exptl_crystal_size_mid 0.2
_exptl_crystal_size_min 0.1
_refine_diff_density_max 0.767
_refine_diff_density_min -0.615
_refine_diff_density_rms 0.112
_refine_ls_extinction_method none
_refine_ls_goodness_of_fit_all 1.117
_refine_ls_goodness_of_fit_obs 1.114
_refine_ls_hydrogen_treatment noref
_refine_ls_matrix_type full
_refine_ls_number_parameters 384
_refine_ls_number_reflns 3655
_refine_ls_number_restraints 45
_refine_ls_restrained_S_all 1.127
_refine_ls_restrained_S_obs 1.120
_refine_ls_R_factor_all 0.0532
_refine_ls_R_factor_obs 0.0480
_refine_ls_shift/esd_max 0.195
_refine_ls_shift/esd_mean 0.006
_refine_ls_structure_factor_coef Fsqd
_refine_ls_weighting_details 'w=1/[\s^2^(Fo^2^)+(0.0670P)^2^+5.7200P] where P=(Fo^2^+2Fc^2^)/3'
_refine_ls_weighting_scheme calc
_refine_ls_wR_factor_all 0.1317
_refine_ls_wR_factor_obs 0.1243
_reflns_number_observed 3335
_reflns_number_total 3658
_reflns_observed_criterion >2sigma(I)
_cod_data_source_file ja982425f_7.cif
_cod_data_source_block CMPD_4c
_cod_depositor_comments
;
The following automatic conversions were performed:

'_refine_ls_weighting_scheme' value 'calc
w=1/[\s^2^(Fo^2^)+(0.0670P)^2^+5.7200P] where P=(Fo^2^+2Fc^2^)/3' was
changed to 'calc'. New tag '_refine_ls_weighting_details' was
created. The value of the new tag was set to
'w=1/[\s^2^(Fo^2^)+(0.0670P)^2^+5.7200P] where P=(Fo^2^+2Fc^2^)/3'.

Automatic conversion script
Id: cif_fix_values 3143 2015-03-26 13:38:13Z robertas 
;
_cod_original_cell_volume 1588.0(5)
_cod_database_code 4116906

loop_
_symmetry_equiv_pos_as_xyz
'x, y, z'
'-x, -y, -z'

loop_
_atom_site_aniso_label
_atom_site_aniso_U_11
_atom_site_aniso_U_22
_atom_site_aniso_U_33
_atom_site_aniso_U_23
_atom_site_aniso_U_13
_atom_site_aniso_U_12
Mo1 0.0383(3) 0.0178(3) 0.0303(3) -0.0012(2) -0.0107(2) -0.0081(2)
Mo2 0.0372(3) 0.0179(3) 0.0297(3) -0.0004(2) -0.0116(2) -0.0080(2)
Cl1 0.0395(8) 0.0314(9) 0.0332(8) -0.0017(7) -0.0143(7) -0.0119(7)
Cl2 0.0403(8) 0.0211(8) 0.0323(8) 0.0011(7) -0.0121(7) -0.0049(6)
F1 0.116(4) 0.047(3) 0.088(4) -0.033(3) -0.023(3) 0.004(3)
F2 0.071(3) 0.046(3) 0.098(4) -0.002(3) -0.040(3) -0.029(2)
F3 0.077(3) 0.119(5) 0.103(4) -0.077(4) -0.014(3) -0.032(3)
F4 0.089(3) 0.021(2) 0.068(3) 0.004(2) -0.018(3) -0.019(2)
N1 0.042(3) 0.022(3) 0.038(3) 0.002(2) -0.011(2) -0.008(3)
N2 0.040(3) 0.022(3) 0.032(3) -0.004(2) -0.010(2) -0.003(2)
N3 0.044(3) 0.021(3) 0.027(3) 0.001(2) -0.009(2) -0.010(2)
N4 0.037(3) 0.026(3) 0.026(3) -0.003(2) -0.008(2) -0.011(2)
C1 0.037(3) 0.032(4) 0.034(3) 0.000(3) -0.009(3) -0.009(3)
C2 0.040(4) 0.029(4) 0.032(3) -0.004(3) -0.014(3) -0.011(3)
C11 0.045(4) 0.024(4) 0.045(4) -0.006(3) -0.016(3) -0.004(3)
C12 0.083(6) 0.035(5) 0.049(4) -0.007(4) -0.002(4) -0.006(4)
C13 0.103(7) 0.025(4) 0.073(6) -0.012(4) -0.015(5) -0.010(4)
C14 0.070(5) 0.035(5) 0.062(5) -0.025(4) -0.017(4) 0.002(4)
C15 0.060(5) 0.054(5) 0.053(4) -0.023(4) -0.011(4) -0.008(4)
C16 0.065(5) 0.029(4) 0.044(4) -0.005(3) -0.016(4) -0.012(3)
C21 0.038(3) 0.021(3) 0.035(3) -0.003(3) -0.007(3) -0.009(3)
C22 0.040(4) 0.034(4) 0.052(4) 0.006(3) -0.023(3) -0.013(3)
C23 0.060(5) 0.024(4) 0.071(5) 0.003(4) -0.029(4) -0.011(4)
C24 0.047(4) 0.037(4) 0.053(4) -0.001(4) -0.018(3) -0.023(3)
C25 0.049(4) 0.049(5) 0.062(5) -0.009(4) -0.034(4) -0.010(4)
C26 0.048(4) 0.028(4) 0.052(4) 0.001(3) -0.026(3) -0.010(3)
C31 0.042(4) 0.028(4) 0.026(3) -0.008(3) -0.003(3) -0.009(3)
C32 0.064(5) 0.040(5) 0.049(4) -0.010(4) -0.025(4) -0.008(4)
C33 0.056(5) 0.066(6) 0.045(4) -0.012(4) -0.025(4) -0.022(4)
C34 0.066(5) 0.085(7) 0.057(5) -0.045(5) 0.003(4) -0.034(5)
C35 0.055(5) 0.056(6) 0.094(7) -0.038(5) -0.010(5) -0.008(4)
C36 0.058(5) 0.044(5) 0.069(5) -0.023(4) -0.025(4) -0.010(4)
C41 0.032(3) 0.020(3) 0.034(3) -0.004(3) -0.013(3) -0.004(3)
C42 0.060(4) 0.032(4) 0.034(4) 0.002(3) -0.009(3) -0.015(3)
C43 0.079(5) 0.031(4) 0.051(5) -0.016(4) -0.008(4) -0.014(4)
C44 0.060(4) 0.019(4) 0.057(5) -0.001(4) -0.021(4) -0.009(3)
C45 0.039(4) 0.031(4) 0.039(4) 0.005(3) -0.009(3) -0.011(3)
C46 0.037(3) 0.026(4) 0.037(4) -0.005(3) -0.015(3) -0.004(3)

loop_
_atom_site_label
_atom_site_type_symbol
_atom_site_fract_x
_atom_site_fract_y
_atom_site_fract_z
_atom_site_U_iso_or_equiv
_atom_site_thermal_displace_type
_atom_site_occupancy
_atom_site_calc_flag
_atom_site_refinement_flags
_atom_site_disorder_group
Mo1 Mo 0.42567(6) 0.03481(4) 0.64201(4) 0.0296(2) Uani 1 d . .
Mo2 Mo 0.38440(5) -0.11368(4) 0.63383(4) 0.0290(2) Uani 1 d . .
Cl1 Cl 0.6804(2) 0.05952(13) 0.53690(12) 0.0349(4) Uani 1 d . .
Cl2 Cl 0.3807(2) 0.18415(12) 0.47615(12) 0.0335(4) Uani 1 d . .
F1 F 0.0399(7) 0.4002(4) 0.9173(4) 0.084(2) Uani 1 d . .
F2 F -0.2079(5) -0.3585(4) 0.7448(4) 0.0698(14) Uani 1 d . .
F3 F 0.7347(6) 0.1442(6) 0.9595(4) 0.086(2) Uani 1 d . .
F4 F 0.3359(5) -0.6512(3) 0.9776(4) 0.0639(13) Uani 1 d . .
N1 N 0.2106(6) 0.0720(4) 0.7232(4) 0.0369(14) Uani 1 d . .
N2 N 0.1663(5) -0.0858(4) 0.7107(4) 0.0330(13) Uani 1 d . .
N3 N 0.4955(6) -0.0533(4) 0.7800(4) 0.0324(13) Uani 1 d . .
N4 N 0.4413(5) -0.2120(4) 0.7749(4) 0.0306(12) Uani 1 d . .
C1 C 0.1173(7) 0.0049(6) 0.7387(5) 0.036(2) Uani 1 d . .
H1A H 0.0188(7) 0.0221(6) 0.7689(5) 0.044 Uiso 1 calc R .
C2 C 0.4895(7) -0.1624(6) 0.8215(5) 0.033(2) Uani 1 d . .
H2A H 0.5191(7) -0.2043(6) 0.8832(5) 0.040 Uiso 1 calc R .
C11 C 0.1600(7) 0.1585(5) 0.7712(5) 0.038(2) Uani 1 d . .
C12 C 0.2069(10) 0.2641(7) 0.7172(7) 0.062(2) Uani 1 d . .
H12A H 0.2666(10) 0.2807(7) 0.6469(7) 0.075 Uiso 1 calc R .
C13 C 0.1639(11) 0.3442(7) 0.7688(7) 0.070(3) Uani 1 d . .
H13A H 0.1950(11) 0.4151(7) 0.7336(7) 0.084 Uiso 1 calc R .
C14 C 0.0781(9) 0.3197(7) 0.8689(7) 0.055(2) Uani 1 d . .
C15 C 0.0327(9) 0.2202(7) 0.9223(6) 0.055(2) Uani 1 d . .
H15A H -0.0272(9) 0.2057(7) 0.9925(6) 0.066 Uiso 1 calc R .
C16 C 0.0740(8) 0.1377(6) 0.8741(6) 0.047(2) Uani 1 d . .
H16A H 0.0428(8) 0.0672(6) 0.9122(6) 0.056 Uiso 1 calc R .
C21 C 0.0644(7) -0.1539(5) 0.7208(5) 0.033(2) Uani 1 d . .
C22 C 0.0650(7) -0.2619(6) 0.7907(6) 0.044(2) Uani 1 d . .
H22A H 0.1293(7) -0.2888(6) 0.8328(6) 0.052 Uiso 1 calc R .
C23 C -0.0260(8) -0.3301(6) 0.7998(7) 0.054(2) Uani 1 d . .
H23A H -0.0261(8) -0.4032(6) 0.8483(7) 0.064 Uiso 1 calc R .
C24 C -0.1166(8) -0.2901(6) 0.7372(6) 0.045(2) Uani 1 d . .
C25 C -0.1223(8) -0.1840(7) 0.6670(6) 0.050(2) Uani 1 d . .
H25A H -0.1872(8) -0.1580(7) 0.6253(6) 0.060 Uiso 1 calc R .
C26 C -0.0287(7) -0.1161(6) 0.6594(6) 0.043(2) Uani 1 d . .
H26A H -0.0293(7) -0.0429(6) 0.6112(6) 0.051 Uiso 1 calc R .
C31 C 0.5607(7) -0.0029(6) 0.8247(5) 0.033(2) Uani 1 d . .
C32 C 0.6715(8) -0.0604(7) 0.8701(6) 0.050(2) Uani 1 d . .
H32A H 0.7081(8) -0.1337(7) 0.8695(6) 0.060 Uiso 1 calc R .
C33 C 0.7289(8) -0.0109(8) 0.9162(6) 0.052(2) Uani 1 d . .
H33A H 0.8013(8) -0.0506(8) 0.9496(6) 0.063 Uiso 1 calc R .
C34 C 0.6776(10) 0.0969(9) 0.9117(7) 0.063(2) Uani 1 d . .
C35 C 0.5732(9) 0.1571(8) 0.8644(8) 0.067(2) Uani 1 d . .
H35A H 0.5419(9) 0.2323(8) 0.8605(8) 0.080 Uiso 1 calc R .
C36 C 0.5148(9) 0.1050(7) 0.8227(6) 0.053(2) Uani 1 d . .
H36A H 0.4405(9) 0.1451(7) 0.7914(6) 0.063 Uiso 1 calc R .
C41 C 0.4183(6) -0.3259(5) 0.8286(5) 0.0285(14) Uani 1 d . .
C42 C 0.4525(8) -0.3973(6) 0.7706(5) 0.045(2) Uani 1 d . .
H42A H 0.4966(8) -0.3714(6) 0.6970(5) 0.054 Uiso 1 calc R .
C43 C 0.4232(9) -0.5077(6) 0.8192(6) 0.054(2) Uani 1 d . .
H43A H 0.4444(9) -0.5564(6) 0.7794(6) 0.065 Uiso 1 calc R .
C44 C 0.3612(8) -0.5424(6) 0.9285(6) 0.047(2) Uani 1 d . .
C45 C 0.3267(7) -0.4740(6) 0.9886(5) 0.041(2) Uani 1 d . .
H45A H 0.2858(7) -0.5009(6) 1.0626(5) 0.049 Uiso 1 calc R .
C46 C 0.3531(6) -0.3637(5) 0.9382(5) 0.034(2) Uani 1 d . .
H46A H 0.3271(6) -0.3144(5) 0.9778(5) 0.041 Uiso 1 calc R .
C5S C 0.9009(53) -0.6970(42) 0.5820(37) 0.254(22) Uiso 0.69(3) d PD 1
C1S C 0.7951(39) -0.6536(31) 0.4875(28) 0.193(15) Uiso 0.69(3) d PD 1
C2S C 0.6141(59) -0.5847(52) 0.5046(47) 0.350(32) Uiso 0.69(3) d PD 1
C3S C 0.6508(33) -0.5984(27) 0.6170(26) 0.168(12) Uiso 0.69(3) d PD 1
C4S C 0.8082(46) -0.6273(46) 0.6531(37) 0.231(19) Uiso 0.69(3) d PD 1
C5S' C 0.8252(90) -0.5461(91) 0.6123(72) 0.213(37) Uiso 0.31(3) d PD 2
C1S' C 0.7359(82) -0.5349(56) 0.5375(60) 0.174(29) Uiso 0.31(3) d PD 2
C2S' C 0.6665(56) -0.6484(45) 0.5459(45) 0.128(19) Uiso 0.31(3) d PD 2
C3S' C 0.8280(50) -0.7188(40) 0.5773(38) 0.111(17) Uiso 0.31(3) d PD 2
C4S' C 0.8683(88) -0.5796(57) 0.5045(56) 0.195(34) Uiso 0.31(3) d PD 2

loop_
_atom_type_symbol
_atom_type_description
_atom_type_scat_dispersion_real
_atom_type_scat_dispersion_imag
_atom_type_scat_source
C C 0.0033 0.0016 'International Tables Vol C Tables 4.2.6.8 and 6.1.1.4'
H H 0.0000 0.0000 'International Tables Vol C Tables 4.2.6.8 and 6.1.1.4'
N N 0.0061 0.0033 'International Tables Vol C Tables 4.2.6.8 and 6.1.1.4'
O O 0.0106 0.0060 'International Tables Vol C Tables 4.2.6.8 and 6.1.1.4'
F F 0.0171 0.0103 'International Tables Vol C Tables 4.2.6.8 and 6.1.1.4'
Cl Cl 0.1484 0.1585 'International Tables Vol C Tables 4.2.6.8 and 6.1.1.4'
Mo Mo -1.6832 0.6857 'International Tables Vol C Tables 4.2.6.8 and 6.1.1.4'

loop_
_geom_angle_atom_site_label_1
_geom_angle_atom_site_label_2
_geom_angle_atom_site_label_3
_geom_angle
_geom_angle_site_symmetry_1
_geom_angle_site_symmetry_3
_geom_angle_publ_flag
N1 Mo1 N3 95.8(2) . . y
N1 Mo1 Mo2 92.1(2) . . y
N3 Mo1 Mo2 92.1(2) . . y
N1 Mo1 Cl1 160.3(2) . . y
N3 Mo1 Cl1 89.04(14) . . y
Mo2 Mo1 Cl1 106.90(5) . . y
N1 Mo1 Cl2 88.62(14) . . y
N3 Mo1 Cl2 162.7(2) . . y
Mo2 Mo1 Cl2 104.41(5) . . y
Cl1 Mo1 Cl2 81.50(5) . . y
N2 Mo2 N4 94.5(2) . . y
N2 Mo2 Mo1 92.3(2) . . y
N4 Mo2 Mo1 92.4(2) . . y
N2 Mo2 Cl1 88.44(15) . 2_656 y
N4 Mo2 Cl1 161.0(2) . 2_656 y
Mo1 Mo2 Cl1 106.30(5) . 2_656 y
N2 Mo2 Cl2 162.8(2) . 2_656 y
N4 Mo2 Cl2 90.74(15) . 2_656 y
Mo1 Mo2 Cl2 103.86(5) . 2_656 y
Cl1 Mo2 Cl2 81.45(6) 2_656 2_656 y
Mo1 Cl1 Mo2 90.72(5) . 2_656 y
Mo2 Cl2 Mo1 90.15(5) 2_656 . y
C1 N1 C11 117.8(6) . . ?
C1 N1 Mo1 117.9(5) . . ?
C11 N1 Mo1 124.0(4) . . ?
C1 N2 C21 118.4(5) . . ?
C1 N2 Mo2 118.9(4) . . ?
C21 N2 Mo2 122.1(4) . . ?
C2 N3 C31 118.7(5) . . ?
C2 N3 Mo1 118.0(4) . . ?
C31 N3 Mo1 123.1(4) . . ?
C2 N4 C41 118.0(5) . . ?
C2 N4 Mo2 118.0(4) . . ?
C41 N4 Mo2 123.6(4) . . ?
N2 C1 N1 118.6(6) . . ?
N3 C2 N4 119.3(6) . . ?
C16 C11 C12 118.2(7) . . ?
C16 C11 N1 120.9(6) . . ?
C12 C11 N1 120.6(6) . . ?
C13 C12 C11 119.4(8) . . ?
C14 C13 C12 119.8(8) . . ?
C15 C14 C13 122.3(8) . . ?
C15 C14 F1 119.8(8) . . ?
C13 C14 F1 117.9(8) . . ?
C14 C15 C16 119.8(8) . . ?
C11 C16 C15 120.6(7) . . ?
C26 C21 C22 118.9(6) . . ?
C26 C21 N2 121.7(6) . . ?
C22 C21 N2 119.4(6) . . ?
C23 C22 C21 121.2(6) . . ?
C24 C23 C22 118.4(6) . . ?
C23 C24 C25 123.0(7) . . ?
C23 C24 F2 119.0(6) . . ?
C25 C24 F2 118.0(6) . . ?
C24 C25 C26 117.4(6) . . ?
C21 C26 C25 121.1(6) . . ?
C36 C31 C32 118.0(7) . . ?
C36 C31 N3 120.0(6) . . ?
C32 C31 N3 122.0(6) . . ?
C33 C32 C31 120.7(7) . . ?
C34 C33 C32 118.1(8) . . ?
C35 C34 C33 122.9(8) . . ?
C35 C34 F3 119.9(9) . . ?
C33 C34 F3 117.2(9) . . ?
C34 C35 C36 117.9(8) . . ?
C31 C36 C35 122.3(8) . . ?
C42 C41 C46 119.8(6) . . ?
C42 C41 N4 119.3(6) . . ?
C46 C41 N4 120.7(6) . . ?
C41 C42 C43 121.1(7) . . ?
C44 C43 C42 117.2(8) . . ?
C45 C44 F4 118.9(7) . . ?
C45 C44 C43 123.2(7) . . ?
F4 C44 C43 117.8(8) . . ?
C44 C45 C46 118.6(6) . . ?
C45 C46 C41 120.0(7) . . ?
C4S C5S C1S 97.8(31) . . ?
C2S C1S C5S 126.9(33) . . ?
C3S C2S C1S 76.4(28) . . ?
C2S C3S C4S 133.5(31) . . ?
C5S C4S C3S 99.9(32) . . ?
C1S' C5S' C4S' 48.8(41) . . ?
C5S' C1S' C2S' 121.0(59) . . ?
C1S' C2S' C3S' 81.3(36) . . ?
C2S' C3S' C4S' 77.2(38) . . ?
C5S' C4S' C3S' 92.7(54) . . ?

loop_
_geom_bond_atom_site_label_1
_geom_bond_atom_site_label_2
_geom_bond_distance
_geom_bond_site_symmetry_2
_geom_bond_publ_flag
Mo1 N1 2.101(5) . y
Mo1 N3 2.110(5) . y
Mo1 Mo2 2.1231(9) . y
Mo1 Cl1 2.502(2) . y
Mo1 Cl2 2.517(2) . y
Mo1 Mo2 3.5633(12) 2_656 y
Mo2 N2 2.092(5) . y
Mo2 N4 2.104(5) . y
Mo2 Cl1 2.506(2) 2_656 y
Mo2 Cl2 2.516(2) 2_656 y
Cl1 Mo2 2.506(2) 2_656 y
Cl2 Mo2 2.516(2) 2_656 y
F1 C14 1.371(10) . ?
F2 C24 1.375(8) . ?
F3 C34 1.379(10) . ?
F4 C44 1.366(8) . ?
N1 C1 1.338(9) . ?
N1 C11 1.432(9) . ?
N2 C1 1.316(9) . ?
N2 C21 1.445(9) . ?
N3 C2 1.326(8) . ?
N3 C31 1.432(9) . ?
N4 C2 1.327(8) . ?
N4 C41 1.425(8) . ?
C11 C16 1.373(10) . ?
C11 C12 1.405(10) . ?
C12 C13 1.395(12) . ?
C13 C14 1.342(12) . ?
C14 C15 1.330(11) . ?
C15 C16 1.391(11) . ?
C21 C26 1.367(9) . ?
C21 C22 1.382(9) . ?
C22 C23 1.363(10) . ?
C23 C24 1.357(10) . ?
C24 C25 1.366(10) . ?
C25 C26 1.389(10) . ?
C31 C36 1.364(11) . ?
C31 C32 1.387(10) . ?
C32 C33 1.383(11) . ?
C33 C34 1.360(13) . ?
C34 C35 1.356(13) . ?
C35 C36 1.368(12) . ?
C41 C42 1.370(10) . ?
C41 C46 1.397(9) . ?
C42 C43 1.396(10) . ?
C43 C44 1.388(11) . ?
C44 C45 1.360(11) . ?
C45 C46 1.388(9) . ?
C5S C4S 1.53(5) . ?
C5S C1S 1.82(5) . ?
C1S C2S 1.80(5) . ?
C2S C3S 1.68(5) . ?
C3S C4S 1.73(4) . ?
C5S' C1S' 1.55(6) . ?
C5S' C4S' 1.63(7) . ?
C1S' C2S' 1.73(6) . ?
C2S' C3S' 1.77(6) . ?
C3S' C4S' 1.78(6) . ?
